data_2101124
loop_
_publ_author_name
'Gerson, A. R.'
'Nyburg, S. C.'

_publ_section_title
;
 Structures of two binary <i>n</i>-alkane solid solutions
;
_journal_issue 2
_journal_name_full 'Acta Crystallographica Section B'
_journal_page_first 252
_journal_page_last 256
_journal_paper_doi 10.1107/S0108768193009504
_journal_volume 50
_journal_year 1994
_chemical_formula_sum 'C42 H88'
_chemical_formula_weight 290.41
_symmetry_cell_setting orthorhombic
_symmetry_space_group_name_Hall '-F 2 2'
_symmetry_space_group_name_H-M 'F m m m'
_cell_angle_alpha 90.8(2)
_cell_angle_beta 89.6
_cell_angle_gamma 90.01(5)
_cell_formula_units_Z 4
_cell_length_a 5.0200(10)
_cell_length_b 7.711(4)
_cell_length_c 58.6(2)
_cell_volume 2268(8)
_diffrn_radiation_type Cu
_diffrn_radiation_wavelength 1.54184
_cod_data_source_file li0147.cif
_cod_data_source_block li0147b
_cod_original_cell_volume 2268.36
_cod_original_formula_sum 'C20 H42,C22 H46'
_cod_database_code 2101124

loop_
_atom_site_label
_atom_site_fract_x
_atom_site_fract_y
_atom_site_fract_z
C(1) .21 .05 .231(7)
C(2) .21 .05 .211(4)
C(3) .21 .05 .187(3)
C(4) .21 .05 .165(2)
C(5) .21 .05 .141(2)
C(6) .21 .05 .120(2)
C(7) .21 .05 .097(2)
C(8) .21 .05 .074(2)
C(9) .21 .05 .053(2)
C(10) .21 .05 .032(2)
C(11) .21 .05 .009
